data_7227464
loop_
_publ_author_name
'Xie, Chen'
'Sha, Wanxing'
'Zhu, Yi'
'Han, Jianlin'
'Soloshonok, Vadim A.'
'Pan, Yi'

_publ_section_title
;
 Asymmetric synthesis of C--F quaternary \a-fluoro-\b-amino-indolin-2-ones
 via Mannich addition reactions; facets of reactivity, structural
 generality and stereochemical outcome
;
_journal_issue 10
_journal_name_full 'RSC Adv.'
_journal_page_first 5679
_journal_paper_doi 10.1039/C6RA27710A
_journal_volume 7
_journal_year 2017
_chemical_absolute_configuration ad
_chemical_formula_sum 'C20 H23 F N2 O2 S'
_chemical_formula_weight 374.46
_space_group_crystal_system tetragonal
_space_group_IT_number 78
_space_group_name_Hall 'P 4cw'
_space_group_name_H-M_alt 'P 43'
_symmetry_space_group_name_Hall 'P 4cw'
_symmetry_space_group_name_H-M 'P 43'
_atom_sites_solution_hydrogens mixed
_audit_creation_method SHELXL-2014/7
_audit_update_record
;
2016-03-02 deposited with the CCDC.
2016-12-27 downloaded from the CCDC.
;
_cell_angle_alpha 90
_cell_angle_beta 90
_cell_angle_gamma 90
_cell_formula_units_Z 8
_cell_length_a 9.6264(4)
_cell_length_b 9.6264(4)
_cell_length_c 42.6146(18)
_cell_measurement_temperature 296(2)
_cell_volume 3949.0(3)
_computing_structure_refinement 'SHELXL-2014/7 (Sheldrick, 2014)'
_diffrn_ambient_temperature 296(2)
_diffrn_measured_fraction_theta_full 0.999
_diffrn_measured_fraction_theta_max 0.999
_diffrn_measurement_device_type 'Bruker APEX-II CCD'
_diffrn_measurement_method '\f and \w scans'
_diffrn_radiation_type MoK\a
_diffrn_radiation_wavelength 0.71073
_diffrn_reflns_av_R_equivalents 0.0450
_diffrn_reflns_av_unetI/netI 0.0455
_diffrn_reflns_Laue_measured_fraction_full 0.999
_diffrn_reflns_Laue_measured_fraction_max 0.999
_diffrn_reflns_limit_h_max 11
_diffrn_reflns_limit_h_min -11
_diffrn_reflns_limit_k_max 11
_diffrn_reflns_limit_k_min -11
_diffrn_reflns_limit_l_max 50
_diffrn_reflns_limit_l_min -42
_diffrn_reflns_number 23684
_diffrn_reflns_point_group_measured_fraction_full 0.934
_diffrn_reflns_point_group_measured_fraction_max 0.934
_diffrn_reflns_theta_full 25.007
_diffrn_reflns_theta_max 25.007
_diffrn_reflns_theta_min 2.116
_exptl_absorpt_coefficient_mu 0.189
_exptl_crystal_density_diffrn 1.260
_exptl_crystal_F_000 1584
_exptl_crystal_size_max 0.280
_exptl_crystal_size_mid 0.240
_exptl_crystal_size_min 0.220
_refine_diff_density_max 0.228
_refine_diff_density_min -0.240
_refine_diff_density_rms 0.043
_refine_ls_abs_structure_details
;
 Flack x determined using 1759 quotients [(I+)-(I-)]/[(I+)+(I-)]
 (Parsons, Flack and Wagner, Acta Cryst. B69 (2013) 249-259).
;
_refine_ls_abs_structure_Flack 0.08(4)
_refine_ls_extinction_method none
_refine_ls_goodness_of_fit_ref 1.055
_refine_ls_hydrogen_treatment constr
_refine_ls_matrix_type full
_refine_ls_number_parameters 477
_refine_ls_number_reflns 6527
_refine_ls_number_restraints 1
_refine_ls_restrained_S_all 1.055
_refine_ls_R_factor_all 0.0726
_refine_ls_R_factor_gt 0.0506
_refine_ls_shift/su_max 0.012
_refine_ls_shift/su_mean 0.000
_refine_ls_structure_factor_coef Fsqd
_refine_ls_weighting_details 'w=1/[\s^2^(Fo^2^)+(0.0598P)^2^+0.4827P] where P=(Fo^2^+2Fc^2^)/3'
_refine_ls_weighting_scheme calc
_refine_ls_wR_factor_gt 0.1096
_refine_ls_wR_factor_ref 0.1186
_reflns_Friedel_coverage 0.841
_reflns_Friedel_fraction_full 0.866
_reflns_Friedel_fraction_max 0.866
_reflns_number_gt 5054
_reflns_number_total 6527
_reflns_threshold_expression 'I > 2\s(I)'
_cod_data_source_file c6ra27710a2.cif
_cod_data_source_block 20151103PYXC1_0m_a_a
_cod_original_cell_volume 3949.0(4)
_cod_database_code 7227464
_shelx_shelxl_version_number 2014/7
_shelx_space_group_comment
;
The symmetry employed for this shelxl refinement is uniquely defined
by the following loop, which should always be used as a source of
symmetry information in preference to the above space-group names.
They are only intended as comments.
;
_shelx_estimated_absorpt_t_min 0.949
_shelx_estimated_absorpt_t_max 0.960

loop_
_space_group_symop_operation_xyz
'x, y, z'
'-x, -y, z+1/2'
'-y, x, z+3/4'
'y, -x, z+1/4'

loop_
_atom_site_label
_atom_site_type_symbol
_atom_site_fract_x
_atom_site_fract_y
_atom_site_fract_z
_atom_site_U_iso_or_equiv
_atom_site_adp_type
_atom_site_occupancy
_atom_site_site_symmetry_order
_atom_site_calc_flag
_atom_site_refinement_flags_posn
_atom_site_refinement_flags_adp
C1 C 0.7608(8) 0.0193(9) 0.54724(18) 0.112(3) Uani 1 1 d . .
H1A H 0.7105 0.0435 0.5286 0.168 Uiso 1 1 calc R U
H1B H 0.7283 0.0749 0.5644 0.168 Uiso 1 1 calc R U
H1C H 0.7463 -0.0772 0.5519 0.168 Uiso 1 1 calc R U
C2 C 0.9924(8) 0.0066(8) 0.57252(19) 0.113(3) Uani 1 1 d . .
H2A H 0.9715 -0.0879 0.5779 0.169 Uiso 1 1 calc R U
H2B H 0.9633 0.0669 0.5892 0.169 Uiso 1 1 calc R U
H2C H 1.0907 0.0163 0.5693 0.169 Uiso 1 1 calc R U
C3 C 0.9692(12) -0.0269(9) 0.51417(17) 0.152(5) Uani 1 1 d . .
H3A H 0.9772 -0.1244 0.5186 0.227 Uiso 1 1 calc R U
H3B H 1.0589 0.0097 0.5088 0.227 Uiso 1 1 calc R U
H3C H 0.9066 -0.0133 0.4969 0.227 Uiso 1 1 calc R U
C4 C 0.9151(6) 0.0458(6) 0.54216(13) 0.0700(16) Uani 1 1 d . .
C5 C 0.9059(5) 0.3522(5) 0.48090(11) 0.0478(11) Uani 1 1 d . .
H5 H 0.9840 0.4035 0.4900 0.057 Uiso 1 1 calc R U
C6 C 0.9600(5) 0.2754(5) 0.45194(11) 0.0442(11) Uani 1 1 d . .
C7 C 1.0840(5) 0.3146(5) 0.43841(12) 0.0543(12) Uani 1 1 d . .
H7 H 1.1340 0.3887 0.4467 0.065 Uiso 1 1 calc R U
C8 C 1.1340(6) 0.2447(7) 0.41268(13) 0.0688(15) Uani 1 1 d . .
H8 H 1.2171 0.2723 0.4035 0.083 Uiso 1 1 calc R U
C9 C 1.0618(7) 0.1340(7) 0.40045(14) 0.0768(18) Uani 1 1 d . .
H9 H 1.0973 0.0852 0.3834 0.092 Uiso 1 1 calc R U
C10 C 0.9388(7) 0.0963(6) 0.41330(13) 0.0660(15) Uani 1 1 d . .
H10 H 0.8879 0.0237 0.4047 0.079 Uiso 1 1 calc R U
C11 C 0.8892(5) 0.1663(5) 0.43939(13) 0.0572(13) Uani 1 1 d . .
H11 H 0.8060 0.1383 0.4485 0.069 Uiso 1 1 calc R U
C12 C 0.7933(5) 0.4579(5) 0.47254(11) 0.0465(11) Uani 1 1 d . .
C13 C 0.6564(5) 0.3913(5) 0.46112(12) 0.0511(12) Uani 1 1 d . .
C14 C 0.7297(6) 0.5353(5) 0.42223(12) 0.0567(13) Uani 1 1 d . .
C15 C 0.7361(8) 0.6097(7) 0.39481(16) 0.0834(19) Uani 1 1 d . .
H15 H 0.6684 0.5998 0.3794 0.100 Uiso 1 1 calc R U
C16 C 0.8455(11) 0.6987(8) 0.39085(19) 0.104(3) Uani 1 1 d . .
H16 H 0.8527 0.7489 0.3723 0.125 Uiso 1 1 calc R U
C17 C 0.9448(9) 0.7157(6) 0.4137(2) 0.097(2) Uani 1 1 d . .
H17 H 1.0177 0.7772 0.4102 0.117 Uiso 1 1 calc R U
C18 C 0.9389(6) 0.6441(6) 0.44137(17) 0.0749(17) Uani 1 1 d . .
H18 H 1.0063 0.6559 0.4568 0.090 Uiso 1 1 calc R U
C19 C 0.8282(5) 0.5529(5) 0.44558(12) 0.0510(12) Uani 1 1 d . .
C20 C 0.3153(9) 0.9675(7) 0.4688(2) 0.118(3) Uani 1 1 d . .
H20A H 0.3270 1.0634 0.4632 0.177 Uiso 1 1 calc R U
H20B H 0.3055 0.9596 0.4911 0.177 Uiso 1 1 calc R U
H20C H 0.2336 0.9314 0.4587 0.177 Uiso 1 1 calc R U
C21 C 0.4638(10) 0.9012(8) 0.42322(17) 0.120(3) Uani 1 1 d . .
H21A H 0.4896 0.9953 0.4186 0.180 Uiso 1 1 calc R U
H21B H 0.3796 0.8785 0.4123 0.180 Uiso 1 1 calc R U
H21C H 0.5366 0.8397 0.4166 0.180 Uiso 1 1 calc R U
C22 C 0.5711(9) 0.9194(9) 0.4768(2) 0.125(3) Uani 1 1 d . .
H22A H 0.6434 0.8550 0.4713 0.187 Uiso 1 1 calc R U
H22B H 0.5515 0.9123 0.4988 0.187 Uiso 1 1 calc R U
H22C H 0.6007 1.0122 0.4720 0.187 Uiso 1 1 calc R U
C23 C 0.4410(7) 0.8855(6) 0.45818(13) 0.0681(16) Uani 1 1 d . .
C24 C 0.4146(4) 0.5863(4) 0.52204(10) 0.0392(10) Uani 1 1 d . .
H24 H 0.4845 0.5328 0.5105 0.047 Uiso 1 1 calc R U
C25 C 0.4808(4) 0.6351(4) 0.55266(10) 0.0407(10) Uani 1 1 d . .
C26 C 0.5923(5) 0.5641(6) 0.56497(12) 0.0536(12) Uani 1 1 d . .
H26 H 0.6286 0.4882 0.5542 0.064 Uiso 1 1 calc R U
C27 C 0.6512(6) 0.6047(7) 0.59322(15) 0.0746(17) Uani 1 1 d . .
H27 H 0.7260 0.5554 0.6014 0.090 Uiso 1 1 calc R U
C28 C 0.6000(7) 0.7165(7) 0.60907(14) 0.0777(18) Uani 1 1 d . .
H28 H 0.6400 0.7434 0.6280 0.093 Uiso 1 1 calc R U
C29 C 0.4899(7) 0.7893(6) 0.59724(14) 0.0723(16) Uani 1 1 d . .
H29 H 0.4547 0.8655 0.6080 0.087 Uiso 1 1 calc R U
C30 C 0.4309(6) 0.7481(5) 0.56891(13) 0.0592(13) Uani 1 1 d . .
H30 H 0.3563 0.7980 0.5608 0.071 Uiso 1 1 calc R U
C31 C 0.2896(5) 0.4892(5) 0.52842(10) 0.0423(11) Uani 1 1 d . .
C32 C 0.1723(5) 0.5655(5) 0.54539(13) 0.0572(13) Uani 1 1 d . .
C33 C 0.2370(5) 0.3842(5) 0.57615(11) 0.0465(11) Uani 1 1 d . .
C34 C 0.2421(6) 0.2889(6) 0.60027(14) 0.0676(15) Uani 1 1 d . .
H34 H 0.1878 0.2994 0.6182 0.081 Uiso 1 1 calc R U
C35 C 0.3304(7) 0.1780(7) 0.59684(17) 0.0833(19) Uani 1 1 d . .
H35 H 0.3362 0.1126 0.6128 0.100 Uiso 1 1 calc R U
C36 C 0.4099(6) 0.1608(6) 0.57066(18) 0.0811(19) Uani 1 1 d . .
H36 H 0.4676 0.0837 0.5690 0.097 Uiso 1 1 calc R U
C37 C 0.4053(5) 0.2577(5) 0.54645(14) 0.0612(14) Uani 1 1 d . .
H37 H 0.4603 0.2471 0.5287 0.073 Uiso 1 1 calc R U
C38 C 0.3176(4) 0.3689(4) 0.54945(11) 0.0438(11) Uani 1 1 d . .
C39 C 0.5037(6) 0.4003(7) 0.41481(16) 0.0834(18) Uani 1 1 d . .
H39A H 0.4640 0.3175 0.4236 0.125 Uiso 1 1 calc R U
H39B H 0.5262 0.3842 0.3932 0.125 Uiso 1 1 calc R U
H39C H 0.4379 0.4750 0.4163 0.125 Uiso 1 1 calc R U
C40 C 0.0514(7) 0.5478(7) 0.59681(16) 0.086(2) Uani 1 1 d . .
H40A H 0.0985 0.5794 0.6153 0.129 Uiso 1 1 calc R U
H40B H -0.0084 0.4715 0.6021 0.129 Uiso 1 1 calc R U
H40C H -0.0031 0.6224 0.5883 0.129 Uiso 1 1 calc R U
F1 F 0.7610(3) 0.5322(3) 0.49962(7) 0.0712(8) Uani 1 1 d . .
F2 F 0.2413(3) 0.4451(3) 0.49903(7) 0.0653(8) Uani 1 1 d . .
N1 N 0.8536(4) 0.2585(4) 0.50487(10) 0.0565(10) Uani 1 1 d . .
H1D H 0.8439 0.1758 0.4958 0.068 Uiso 1 1 d R U
N2 N 0.6298(4) 0.4368(4) 0.43202(10) 0.0548(10) Uani 1 1 d . .
N3 N 0.3736(4) 0.7044(4) 0.50228(9) 0.0475(9) Uani 1 1 d . .
H3E H 0.2819 0.7136 0.5040 0.057 Uiso 1 1 d R U
N4 N 0.1541(4) 0.5024(4) 0.57348(10) 0.0559(11) Uani 1 1 d . .
O1 O 0.8716(6) 0.2964(5) 0.56458(10) 0.1081(17) Uani 1 1 d . .
O2 O 0.5855(3) 0.3100(4) 0.47614(10) 0.0696(11) Uani 1 1 d . .
O3 O 0.1098(4) 0.6659(5) 0.53547(12) 0.0924(15) Uani 1 1 d . .
O4 O 0.2892(5) 0.6633(5) 0.44532(10) 0.0910(14) Uani 1 1 d . .
S1 S 0.94231(15) 0.23311(17) 0.53746(3) 0.0673(4) Uani 1 1 d . .
S2 S 0.41151(14) 0.69859(13) 0.46428(3) 0.0547(3) Uani 1 1 d . .

loop_
_atom_site_aniso_label
_atom_site_aniso_U_11
_atom_site_aniso_U_22
_atom_site_aniso_U_33
_atom_site_aniso_U_23
_atom_site_aniso_U_13
_atom_site_aniso_U_12
C1 0.117(6) 0.130(6) 0.090(6) 0.036(5) -0.033(4) -0.040(5)
C2 0.129(7) 0.116(6) 0.093(5) 0.032(4) -0.037(5) 0.033(5)
C3 0.250(12) 0.127(7) 0.077(6) -0.001(5) 0.003(6) 0.112(8)
C4 0.084(4) 0.081(4) 0.045(3) 0.006(3) -0.007(3) 0.024(3)
C5 0.046(3) 0.051(3) 0.046(3) 0.000(2) -0.005(2) -0.005(2)
C6 0.044(3) 0.048(3) 0.040(3) 0.002(2) -0.008(2) 0.001(2)
C7 0.045(3) 0.069(3) 0.050(3) -0.002(2) -0.007(2) 0.000(2)
C8 0.051(3) 0.100(4) 0.055(3) -0.010(3) -0.003(2) 0.012(3)
C9 0.078(4) 0.097(5) 0.056(4) -0.027(3) -0.016(3) 0.027(4)
C10 0.083(4) 0.052(3) 0.064(4) -0.009(3) -0.025(3) 0.008(3)
C11 0.059(3) 0.056(3) 0.057(3) 0.001(3) -0.009(3) -0.001(3)
C12 0.046(3) 0.052(3) 0.041(3) -0.006(2) 0.004(2) 0.003(2)
C13 0.042(3) 0.051(3) 0.060(3) 0.001(2) 0.003(2) 0.006(2)
C14 0.066(3) 0.053(3) 0.051(3) 0.003(2) 0.007(3) 0.010(3)
C15 0.118(5) 0.068(4) 0.065(4) 0.011(3) 0.002(4) 0.010(4)
C16 0.156(8) 0.075(5) 0.082(6) 0.027(4) 0.037(5) 0.011(5)
C17 0.112(6) 0.049(4) 0.131(7) 0.021(4) 0.049(5) -0.007(4)
C18 0.067(4) 0.054(3) 0.105(5) 0.002(3) 0.015(3) -0.003(3)
C19 0.054(3) 0.039(3) 0.060(3) -0.001(2) 0.011(2) 0.004(2)
C20 0.164(8) 0.076(4) 0.114(6) 0.038(4) 0.026(6) 0.044(5)
C21 0.190(9) 0.107(6) 0.063(5) 0.040(4) 0.026(5) 0.006(6)
C22 0.140(7) 0.115(6) 0.119(7) 0.034(5) -0.030(6) -0.069(5)
C23 0.097(4) 0.060(3) 0.047(3) 0.014(2) 0.000(3) -0.010(3)
C24 0.040(2) 0.038(2) 0.039(3) 0.0044(18) 0.0058(18) 0.0030(19)
C25 0.043(3) 0.040(2) 0.039(3) 0.0076(19) 0.0039(19) -0.004(2)
C26 0.044(3) 0.064(3) 0.052(3) 0.008(2) 0.003(2) 0.000(2)
C27 0.058(3) 0.098(5) 0.068(4) 0.020(4) -0.014(3) -0.016(3)
C28 0.098(5) 0.088(5) 0.046(4) 0.007(3) -0.016(3) -0.035(4)
C29 0.110(5) 0.053(3) 0.054(4) -0.006(3) 0.005(3) -0.011(3)
C30 0.073(3) 0.053(3) 0.051(3) 0.004(2) 0.002(3) 0.003(3)
C31 0.039(2) 0.047(3) 0.041(3) 0.001(2) 0.0011(19) -0.003(2)
C32 0.043(3) 0.052(3) 0.077(4) 0.011(3) 0.007(2) 0.004(2)
C33 0.044(3) 0.043(3) 0.052(3) 0.003(2) 0.005(2) -0.008(2)
C34 0.067(3) 0.071(4) 0.065(4) 0.016(3) 0.013(3) -0.009(3)
C35 0.078(4) 0.069(4) 0.103(5) 0.043(4) -0.003(4) -0.006(4)
C36 0.063(4) 0.060(4) 0.120(6) 0.026(4) 0.018(4) 0.001(3)
C37 0.055(3) 0.047(3) 0.081(4) 0.010(3) 0.017(3) 0.000(2)
C38 0.041(3) 0.043(3) 0.048(3) 0.000(2) 0.000(2) -0.008(2)
C39 0.067(4) 0.096(5) 0.086(5) -0.016(4) -0.027(3) 0.003(3)
C40 0.085(4) 0.079(4) 0.094(5) -0.016(4) 0.044(4) -0.005(3)
F1 0.0739(19) 0.079(2) 0.060(2) -0.0183(16) 0.0122(15) 0.0086(16)
F2 0.0636(17) 0.080(2) 0.0527(19) 0.0029(15) -0.0133(14) -0.0166(15)
N1 0.059(3) 0.067(3) 0.044(2) 0.007(2) -0.0089(19) -0.001(2)
N2 0.056(2) 0.058(3) 0.051(3) 0.001(2) -0.0065(19) 0.000(2)
N3 0.050(2) 0.049(2) 0.043(2) 0.0088(17) 0.0064(18) 0.0049(18)
N4 0.054(2) 0.054(2) 0.060(3) -0.002(2) 0.020(2) -0.003(2)
O1 0.171(5) 0.102(4) 0.052(3) -0.016(2) -0.006(3) 0.030(3)
O2 0.0464(19) 0.079(2) 0.083(3) 0.020(2) 0.0079(18) -0.0095(19)
O3 0.062(2) 0.085(3) 0.130(4) 0.038(3) 0.025(3) 0.029(2)
O4 0.106(3) 0.103(3) 0.064(3) 0.003(2) -0.032(2) -0.029(3)
S1 0.0640(9) 0.0880(10) 0.0500(8) 0.0088(7) -0.0150(6) -0.0044(8)
S2 0.0720(8) 0.0561(7) 0.0360(7) 0.0033(5) -0.0010(6) -0.0017(6)

loop_
_atom_type_symbol
_atom_type_description
_atom_type_scat_dispersion_real
_atom_type_scat_dispersion_imag
_atom_type_scat_source
C C 0.0033 0.0016 'International Tables Vol C Tables 4.2.6.8 and 6.1.1.4'
H H 0.0000 0.0000 'International Tables Vol C Tables 4.2.6.8 and 6.1.1.4'
N N 0.0061 0.0033 'International Tables Vol C Tables 4.2.6.8 and 6.1.1.4'
O O 0.0106 0.0060 'International Tables Vol C Tables 4.2.6.8 and 6.1.1.4'
S S 0.1246 0.1234 'International Tables Vol C Tables 4.2.6.8 and 6.1.1.4'
F F 0.0171 0.0103 'International Tables Vol C Tables 4.2.6.8 and 6.1.1.4'

loop_
_geom_angle_atom_site_label_1
_geom_angle_atom_site_label_2
_geom_angle_atom_site_label_3
_geom_angle
C4 C1 H1A 109.5
C4 C1 H1B 109.5
H1A C1 H1B 109.5
C4 C1 H1C 109.5
H1A C1 H1C 109.5
H1B C1 H1C 109.5
C4 C2 H2A 109.5
C4 C2 H2B 109.5
H2A C2 H2B 109.5
C4 C2 H2C 109.5
H2A C2 H2C 109.5
H2B C2 H2C 109.5
C4 C3 H3A 109.5
C4 C3 H3B 109.5
H3A C3 H3B 109.5
C4 C3 H3C 109.5
H3A C3 H3C 109.5
H3B C3 H3C 109.5
C3 C4 C1 112.3(7)
C3 C4 C2 113.1(6)
C1 C4 C2 108.1(6)
C3 C4 S1 109.1(5)
C1 C4 S1 108.6(4)
C2 C4 S1 105.3(5)
N1 C5 C12 109.4(4)
N1 C5 C6 112.6(4)
C12 C5 C6 112.0(4)
N1 C5 H5 107.5
C12 C5 H5 107.5
C6 C5 H5 107.5
C11 C6 C7 118.7(5)
C11 C6 C5 121.3(4)
C7 C6 C5 120.0(4)
C8 C7 C6 120.2(5)
C8 C7 H7 119.9
C6 C7 H7 119.9
C7 C8 C9 120.4(6)
C7 C8 H8 119.8
C9 C8 H8 119.8
C10 C9 C8 119.8(5)
C10 C9 H9 120.1
C8 C9 H9 120.1
C9 C10 C11 119.7(5)
C9 C10 H10 120.1
C11 C10 H10 120.1
C6 C11 C10 121.2(5)
C6 C11 H11 119.4
C10 C11 H11 119.4
F1 C12 C19 111.7(4)
F1 C12 C5 107.9(4)
C19 C12 C5 115.1(4)
F1 C12 C13 106.5(3)
C19 C12 C13 101.7(4)
C5 C12 C13 113.7(4)
O2 C13 N2 126.1(5)
O2 C13 C12 125.3(5)
N2 C13 C12 108.6(4)
C15 C14 C19 121.2(6)
C15 C14 N2 129.2(6)
C19 C14 N2 109.6(4)
C16 C15 C14 117.8(7)
C16 C15 H15 121.1
C14 C15 H15 121.1
C15 C16 C17 121.5(7)
C15 C16 H16 119.2
C17 C16 H16 119.2
C18 C17 C16 121.5(7)
C18 C17 H17 119.3
C16 C17 H17 119.3
C17 C18 C19 117.4(7)
C17 C18 H18 121.3
C19 C18 H18 121.3
C14 C19 C18 120.6(5)
C14 C19 C12 108.7(4)
C18 C19 C12 130.7(5)
C23 C20 H20A 109.5
C23 C20 H20B 109.5
H20A C20 H20B 109.5
C23 C20 H20C 109.5
H20A C20 H20C 109.5
H20B C20 H20C 109.5
C23 C21 H21A 109.5
C23 C21 H21B 109.5
H21A C21 H21B 109.5
C23 C21 H21C 109.5
H21A C21 H21C 109.5
H21B C21 H21C 109.5
C23 C22 H22A 109.5
C23 C22 H22B 109.5
H22A C22 H22B 109.5
C23 C22 H22C 109.5
H22A C22 H22C 109.5
H22B C22 H22C 109.5
C20 C23 C21 110.9(6)
C20 C23 C22 113.1(7)
C21 C23 C22 111.9(6)
C20 C23 S2 110.1(4)
C21 C23 S2 105.0(5)
C22 C23 S2 105.3(4)
N3 C24 C25 111.4(3)
N3 C24 C31 111.0(4)
C25 C24 C31 111.1(3)
N3 C24 H24 107.7
C25 C24 H24 107.7
C31 C24 H24 107.7
C30 C25 C26 118.2(5)
C30 C25 C24 121.8(4)
C26 C25 C24 119.9(4)
C25 C26 C27 120.6(5)
C25 C26 H26 119.7
C27 C26 H26 119.7
C28 C27 C26 120.3(6)
C28 C27 H27 119.8
C26 C27 H27 119.8
C27 C28 C29 120.2(6)
C27 C28 H28 119.9
C29 C28 H28 119.9
C28 C29 C30 119.4(5)
C28 C29 H29 120.3
C30 C29 H29 120.3
C25 C30 C29 121.3(5)
C25 C30 H30 119.4
C29 C30 H30 119.4
F2 C31 C38 111.2(4)
F2 C31 C32 108.8(4)
C38 C31 C32 102.9(4)
F2 C31 C24 106.5(3)
C38 C31 C24 115.8(4)
C32 C31 C24 111.5(4)
O3 C32 N4 126.9(5)
O3 C32 C31 125.7(5)
N4 C32 C31 107.3(4)
C34 C33 C38 121.5(5)
C34 C33 N4 128.6(5)
C38 C33 N4 109.9(4)
C35 C34 C33 117.4(5)
C35 C34 H34 121.3
C33 C34 H34 121.3
C36 C35 C34 122.0(5)
C36 C35 H35 119.0
C34 C35 H35 119.0
C35 C36 C37 120.5(6)
C35 C36 H36 119.7
C37 C36 H36 119.7
C38 C37 C36 118.3(5)
C38 C37 H37 120.8
C36 C37 H37 120.8
C37 C38 C33 120.3(4)
C37 C38 C31 131.6(4)
C33 C38 C31 108.1(4)
N2 C39 H39A 109.5
N2 C39 H39B 109.5
H39A C39 H39B 109.5
N2 C39 H39C 109.5
H39A C39 H39C 109.5
H39B C39 H39C 109.5
N4 C40 H40A 109.5
N4 C40 H40B 109.5
H40A C40 H40B 109.5
N4 C40 H40C 109.5
H40A C40 H40C 109.5
H40B C40 H40C 109.5
C5 N1 S1 120.3(3)
C5 N1 H1D 106.6
S1 N1 H1D 106.8
C13 N2 C14 111.3(4)
C13 N2 C39 122.9(5)
C14 N2 C39 125.4(5)
C24 N3 S2 118.3(3)
C24 N3 H3E 107.3
S2 N3 H3E 107.5
C32 N4 C33 111.4(4)
C32 N4 C40 123.5(5)
C33 N4 C40 124.9(4)
O1 S1 N1 111.1(3)
O1 S1 C4 104.8(3)
N1 S1 C4 99.4(2)
O4 S2 N3 111.6(2)
O4 S2 C23 105.8(3)
N3 S2 C23 98.0(2)

loop_
_geom_bond_atom_site_label_1
_geom_bond_atom_site_label_2
_geom_bond_distance
C1 C4 1.523(10)
C1 H1A 0.9600
C1 H1B 0.9600
C1 H1C 0.9600
C2 C4 1.540(8)
C2 H2A 0.9600
C2 H2B 0.9600
C2 H2C 0.9600
C3 C4 1.478(9)
C3 H3A 0.9600
C3 H3B 0.9600
C3 H3C 0.9600
C4 S1 1.833(6)
C5 N1 1.453(6)
C5 C12 1.529(6)
C5 C6 1.530(6)
C5 H5 0.9800
C6 C11 1.361(7)
C6 C7 1.378(7)
C7 C8 1.374(7)
C7 H7 0.9300
C8 C9 1.374(9)
C8 H8 0.9300
C9 C10 1.354(9)
C9 H9 0.9300
C10 C11 1.385(8)
C10 H10 0.9300
C11 H11 0.9300
C12 F1 1.393(5)
C12 C19 1.506(7)
C12 C13 1.545(7)
C13 O2 1.219(6)
C13 N2 1.340(6)
C14 C15 1.372(8)
C14 C19 1.385(7)
C14 N2 1.413(7)
C15 C16 1.368(11)
C15 H15 0.9300
C16 C17 1.373(11)
C16 H16 0.9300
C17 C18 1.368(10)
C17 H17 0.9300
C18 C19 1.393(7)
C18 H18 0.9300
C20 C23 1.514(9)
C20 H20A 0.9600
C20 H20B 0.9600
C20 H20C 0.9600
C21 C23 1.513(8)
C21 H21A 0.9600
C21 H21B 0.9600
C21 H21C 0.9600
C22 C23 1.517(10)
C22 H22A 0.9600
C22 H22B 0.9600
C22 H22C 0.9600
C23 S2 1.840(5)
C24 N3 1.469(5)
C24 C25 1.526(6)
C24 C31 1.548(6)
C24 H24 0.9800
C25 C30 1.376(7)
C25 C26 1.376(7)
C26 C27 1.387(8)
C26 H26 0.9300
C27 C28 1.363(9)
C27 H27 0.9300
C28 C29 1.367(9)
C28 H28 0.9300
C29 C30 1.392(8)
C29 H29 0.9300
C30 H30 0.9300
C31 F2 1.402(5)
C31 C38 1.489(6)
C31 C32 1.529(7)
C32 O3 1.215(6)
C32 N4 1.354(6)
C33 C34 1.379(7)
C33 C38 1.385(7)
C33 N4 1.395(6)
C34 C35 1.373(9)
C34 H34 0.9300
C35 C36 1.363(9)
C35 H35 0.9300
C36 C37 1.391(8)
C36 H36 0.9300
C37 C38 1.369(7)
C37 H37 0.9300
C39 N2 1.462(7)
C39 H39A 0.9600
C39 H39B 0.9600
C39 H39C 0.9600
C40 N4 1.469(7)
C40 H40A 0.9600
C40 H40B 0.9600
C40 H40C 0.9600
N1 S1 1.649(4)
N1 H1D 0.8900
N3 S2 1.661(4)
N3 H3E 0.8900
O1 S1 1.473(5)
O4 S2 1.468(4)
